data_7028842
loop_
_publ_author_name
'Hu, Peng'
'Wang, Xiufeng'
'Ma, Yue'
'Wang, Qinglun'
'Li, Licun'
'Liao, Daizheng'

_publ_section_title
;
 A new family of Ln-radical chains (Ln = Nd, Sm, Gd, Tb and Dy):
 synthesis, structure, and magnetic properties.
;
_journal_issue 5
_journal_name_full 'Dalton transactions (Cambridge, England : 2003)'
_journal_page_first 2234
_journal_page_last 2243
_journal_paper_doi 10.1039/c3dt52959b
_journal_volume 43
_journal_year 2014
_chemical_formula_sum 'C58 H42 Br2 F36 N4 O18 Sm2'
_chemical_formula_weight 2227.48
_chemical_name_systematic
; 
 ? 
;
_space_group_IT_number 14
_symmetry_cell_setting monoclinic
_symmetry_space_group_name_Hall '-P 2ybc'
_symmetry_space_group_name_H-M 'P 1 21/c 1'
_atom_sites_solution_hydrogens geom
_atom_sites_solution_primary direct
_atom_sites_solution_secondary difmap
_audit_creation_method SHELXL-97
_cell_angle_alpha 90.00
_cell_angle_beta 98.5120(10)
_cell_angle_gamma 90.00
_cell_formula_units_Z 4
_cell_length_a 11.7392(9)
_cell_length_b 19.3831(15)
_cell_length_c 34.180(3)
_cell_measurement_reflns_used 24958
_cell_measurement_temperature 113(2)
_cell_measurement_theta_max 27.9
_cell_measurement_theta_min 1.6
_cell_volume 7691.7(11)
_computing_cell_refinement 'CrystalClear (Rigaku/MSC Inc., 2005)'
_computing_data_collection 'CrystalClear (Rigaku/MSC Inc., 2005)'
_computing_data_reduction 'CrystalClear (Rigaku/MSC Inc., 2005)'
_computing_molecular_graphics 'Bruker SHELXTL'
_computing_publication_material 'Bruker SHELXTL'
_computing_structure_refinement 'SHELXL-97 (Sheldrick, 1997)'
_computing_structure_solution 'SHELXS-97 (Sheldrick, 1990)'
_diffrn_ambient_temperature 113(2)
_diffrn_measured_fraction_theta_full 0.997
_diffrn_measured_fraction_theta_max 0.997
_diffrn_measurement_device_type 'CCD area detector'
_diffrn_measurement_method 'profile data from \w-scans'
_diffrn_radiation_monochromator graphite
_diffrn_radiation_source 'fine-focus sealed tube'
_diffrn_radiation_type MoK\a
_diffrn_radiation_wavelength 0.71073
_diffrn_reflns_av_R_equivalents 0.0434
_diffrn_reflns_av_sigmaI/netI 0.0381
_diffrn_reflns_limit_h_max 13
_diffrn_reflns_limit_h_min -13
_diffrn_reflns_limit_k_max 23
_diffrn_reflns_limit_k_min -21
_diffrn_reflns_limit_l_max 40
_diffrn_reflns_limit_l_min -40
_diffrn_reflns_number 57249
_diffrn_reflns_theta_full 25.01
_diffrn_reflns_theta_max 25.01
_diffrn_reflns_theta_min 1.60
_exptl_absorpt_coefficient_mu 2.705
_exptl_absorpt_correction_T_max 1.000
_exptl_absorpt_correction_T_min 0.721
_exptl_absorpt_correction_type multi-scan
_exptl_absorpt_process_details CrystalClear
_exptl_crystal_colour Darkgreen
_exptl_crystal_density_diffrn 1.924
_exptl_crystal_density_method 'not measured'
_exptl_crystal_description Prism
_exptl_crystal_F_000 4320
_exptl_crystal_size_max 0.20
_exptl_crystal_size_mid 0.14
_exptl_crystal_size_min 0.12
_refine_diff_density_max 1.416
_refine_diff_density_min -1.160
_refine_diff_density_rms 0.088
_refine_ls_extinction_method none
_refine_ls_goodness_of_fit_ref 0.974
_refine_ls_hydrogen_treatment constr
_refine_ls_matrix_type full
_refine_ls_number_parameters 1091
_refine_ls_number_reflns 13502
_refine_ls_number_restraints 0
_refine_ls_restrained_S_all 0.974
_refine_ls_R_factor_all 0.0363
_refine_ls_R_factor_gt 0.0325
_refine_ls_shift/su_max 0.002
_refine_ls_shift/su_mean 0.000
_refine_ls_structure_factor_coef Fsqd
_refine_ls_weighting_details 'calc w=1/[\s^2^(Fo^2^)+(0.0700P)^2^+0.0000P] where P=(Fo^2^+2Fc^2^)/3'
_refine_ls_weighting_scheme calc
_refine_ls_wR_factor_gt 0.0943
_refine_ls_wR_factor_ref 0.0976
_reflns_number_gt 12468
_reflns_number_total 13502
_reflns_threshold_expression >2sigma(I)
_cod_data_source_file c3dt52959b.txt
_cod_data_source_block Sm
_cod_depositor_comments
;
The following automatic conversions were performed:

'_exptl_absorpt_correction_type' value 'Multi-scan' changed to
'multi-scan' according to
/usr/data/users/saulius/automatic-downloads/current/RSC/lib/dictionaries/cif_core.dic
dictionary named 'cif_core.dic' version 2.4.2 from 2011-04-26.

Automatic conversion script
Id: cif_fix_values 2281 2013-09-26 08:29:07Z andrius 
;
_cod_original_cell_volume 7691.7(10)
_cod_original_sg_symbol_H-M P21/c
_cod_database_code 7028842

loop_
_symmetry_equiv_pos_as_xyz
'x, y, z'
'-x, y+1/2, -z+1/2'
'-x, -y, -z'
'x, -y-1/2, z-1/2'

loop_
_atom_site_label
_atom_site_type_symbol
_atom_site_fract_x
_atom_site_fract_y
_atom_site_fract_z
_atom_site_U_iso_or_equiv
_atom_site_adp_type
_atom_site_occupancy
_atom_site_symmetry_multiplicity
_atom_site_calc_flag
_atom_site_refinement_flags
Sm1 Sm 0.327788(14) 0.272924(9) 0.445831(5) 0.01647(7) Uani 1 1 d .
Sm2 Sm 0.286252(15) 0.246789(9) 0.197128(5) 0.01886(7) Uani 1 1 d .
Br2 Br -0.08059(3) 0.29713(2) 0.342216(14) 0.03769(12) Uani 1 1 d .
Br1 Br 0.72665(3) 0.34253(2) 0.532017(13) 0.03412(11) Uani 1 1 d .
O11 O 0.3851(2) 0.19613(13) 0.25830(7) 0.0212(5) Uani 1 1 d .
O4 O 0.3058(2) 0.19170(13) 0.49757(7) 0.0238(6) Uani 1 1 d .
O15 O 0.2580(2) 0.32651(13) 0.24803(7) 0.0243(6) Uani 1 1 d .
O8 O 0.1329(2) 0.23557(13) 0.43478(8) 0.0264(6) Uani 1 1 d .
O6 O 0.4602(2) 0.36868(12) 0.45103(7) 0.0198(5) Uani 1 1 d .
O14 O 0.4452(2) 0.17756(13) 0.18261(7) 0.0234(5) Uani 1 1 d .
O7 O 0.3201(2) 0.16454(13) 0.41189(7) 0.0258(6) Uani 1 1 d .
O5 O 0.5080(2) 0.21844(13) 0.46526(7) 0.0238(6) Uani 1 1 d .
O17 O 0.1959(2) 0.34626(13) 0.16179(8) 0.0290(6) Uani 1 1 d .
O2 O 0.2907(2) 0.34143(12) 0.50150(7) 0.0206(5) Uani 1 1 d .
O9 O 0.2216(2) 0.37189(12) 0.41949(7) 0.0202(5) Uani 1 1 d .
N2 N 0.2500(2) 0.32991(15) 0.53426(8) 0.0188(6) Uani 1 1 d .
O10 O 0.3674(2) 0.29350(12) 0.38007(7) 0.0195(5) Uani 1 1 d .
O13 O 0.2284(2) 0.13001(13) 0.19752(7) 0.0242(6) Uani 1 1 d .
O3 O 0.7675(2) 0.21507(14) 0.58060(9) 0.0340(7) Uani 1 1 d .
F13 F 0.6007(2) 0.48571(15) 0.48107(7) 0.0496(7) Uani 1 1 d .
N3 N 0.4078(2) 0.26736(14) 0.35045(8) 0.0159(6) Uani 1 1 d .
F28 F 0.2528(2) 0.40752(12) 0.31546(7) 0.0363(6) Uani 1 1 d .
F16 F 0.1707(2) 0.53436(13) 0.37883(8) 0.0463(7) Uani 1 1 d .
N4 N 0.4163(2) 0.22058(14) 0.29319(8) 0.0168(6) Uani 1 1 d .
O18 O 0.4285(2) 0.33269(13) 0.19482(8) 0.0256(6) Uani 1 1 d .
O12 O -0.1213(2) 0.15970(15) 0.30252(8) 0.0305(6) Uani 1 1 d .
C39 C 0.0280(3) 0.2371(2) 0.32490(11) 0.0235(8) Uani 1 1 d .
C21 C 0.0833(3) 0.1791(2) 0.42517(12) 0.0298(9) Uani 1 1 d .
C36 C 0.3447(3) 0.23476(18) 0.31981(10) 0.0182(7) Uani 1 1 d .
C35 C 0.5412(3) 0.22959(17) 0.31023(10) 0.0177(7) Uani 1 1 d .
F19 F 0.5973(2) 0.02890(13) 0.16544(8) 0.0431(6) Uani 1 1 d .
F12 F -0.0882(2) 0.23463(14) 0.43825(9) 0.0519(8) Uani 1 1 d .
F4 F 0.6970(2) 0.08596(15) 0.50002(8) 0.0573(8) Uani 1 1 d .
C13 C 0.6200(3) 0.29273(19) 0.55729(11) 0.0227(8) Uani 1 1 d .
F14 F 0.6506(2) 0.43131(13) 0.43270(9) 0.0506(7) Uani 1 1 d .
C23 C 0.2447(3) 0.11865(19) 0.40409(11) 0.0271(8) Uani 1 1 d .
F24 F 0.0921(2) 0.02031(15) 0.18131(10) 0.0625(8) Uani 1 1 d .
C29 C 0.5672(3) 0.46930(19) 0.44400(11) 0.0246(8) Uani 1 1 d .
F15 F 0.5631(2) 0.52764(13) 0.42297(9) 0.0564(8) Uani 1 1 d .
F1 F 0.2589(2) 0.12885(13) 0.56434(8) 0.0451(7) Uani 1 1 d .
F21 F 0.6049(2) 0.12748(14) 0.13838(7) 0.0474(7) Uani 1 1 d .
C32 C 0.5291(3) 0.28302(18) 0.34328(10) 0.0176(7) Uani 1 1 d .
F8 F 0.2087(2) 0.00989(13) 0.37084(8) 0.0507(7) Uani 1 1 d .
C9 C 0.4656(3) 0.2243(2) 0.59704(12) 0.0269(9) Uani 1 1 d .
H9 H 0.4143 0.2019 0.6110 0.032 Uiso 1 1 calc R
C38 C 0.1434(3) 0.25651(18) 0.33062(11) 0.0217(8) Uani 1 1 d .
H38 H 0.1666 0.2967 0.3444 0.026 Uiso 1 1 calc R
F5 F 0.6582(3) 0.11649(16) 0.43951(8) 0.0583(8) Uani 1 1 d .
F3 F 0.2119(3) 0.06210(16) 0.51460(9) 0.0670(9) Uani 1 1 d .
F33 F 0.1659(3) 0.51525(16) 0.12774(12) 0.0884(12) Uani 1 1 d .
F32 F 0.0781(2) 0.42560(15) 0.10276(8) 0.0501(7) Uani 1 1 d .
F29 F 0.2773(3) 0.46500(13) 0.26331(7) 0.0517(7) Uani 1 1 d .
C6 C 0.1343(3) 0.35846(18) 0.54006(11) 0.0208(8) Uani 1 1 d .
C7 C 0.3074(3) 0.30128(19) 0.56685(10) 0.0200(8) Uani 1 1 d .
F35 F 0.5332(2) 0.50230(13) 0.20080(9) 0.0527(7) Uani 1 1 d .
F36 F 0.6191(2) 0.41791(16) 0.17846(11) 0.0681(9) Uani 1 1 d .
F9 F 0.3603(3) 0.06506(13) 0.36188(8) 0.0558(8) Uani 1 1 d .
F30 F 0.1126(2) 0.46550(14) 0.28340(8) 0.0551(7) Uani 1 1 d .
F31 F 0.0490(3) 0.46154(18) 0.15884(9) 0.0692(9) Uani 1 1 d .
F22 F 0.2365(3) -0.04849(14) 0.18842(11) 0.0690(10) Uani 1 1 d .
F20 F 0.66096(19) 0.11517(15) 0.20081(8) 0.0506(7) Uani 1 1 d .
C26 C 0.2465(3) 0.43287(19) 0.41370(10) 0.0227(8) Uani 1 1 d .
C8 C 0.4280(3) 0.27997(19) 0.57290(10) 0.0214(8) Uani 1 1 d .
C28 C 0.4518(3) 0.42981(18) 0.43809(10) 0.0206(7) Uani 1 1 d .
C42 C 0.0743(3) 0.1340(2) 0.29175(11) 0.0254(8) Uani 1 1 d .
H42 H 0.0525 0.0922 0.2795 0.030 Uiso 1 1 calc R
F23 F 0.1885(3) 0.00513(15) 0.23757(9) 0.0595(8) Uani 1 1 d .
F2 F 0.3666(3) 0.04395(15) 0.55487(9) 0.0642(9) Uani 1 1 d .
C16 C 0.3626(3) 0.13954(19) 0.51014(11) 0.0261(8) Uani 1 1 d .
O16 O 0.0861(2) 0.24694(13) 0.20384(8) 0.0281(6) Uani 1 1 d .
C58 C 0.5825(3) 0.0960(2) 0.17092(11) 0.0283(9) Uani 1 1 d .
C17 C 0.4736(3) 0.1212(2) 0.50395(11) 0.0296(9) Uani 1 1 d .
H17 H 0.5060 0.0805 0.5149 0.035 Uiso 1 1 calc R
C55 C 0.2751(3) 0.07280(19) 0.19293(11) 0.0247(8) Uani 1 1 d .
C47 C 0.0233(3) 0.2912(2) 0.21639(12) 0.0293(9) Uani 1 1 d .
C43 C 0.1878(3) 0.15472(19) 0.29588(10) 0.0224(8) Uani 1 1 d .
H43 H 0.2413 0.1278 0.2853 0.027 Uiso 1 1 calc R
C19 C 0.6580(4) 0.1386(2) 0.47659(14) 0.0391(10) Uani 1 1 d .
F26 F -0.1313(3) 0.24913(18) 0.16996(10) 0.0680(10) Uani 1 1 d .
C12 C 0.6568(3) 0.2347(2) 0.57995(12) 0.0270(9) Uani 1 1 d .
C56 C 0.3846(3) 0.0610(2) 0.18366(11) 0.0284(9) Uani 1 1 d .
H56 H 0.4077 0.0158 0.1802 0.034 Uiso 1 1 calc R
C57 C 0.4601(3) 0.11355(19) 0.17949(10) 0.0231(8) Uani 1 1 d .
C33 C 0.6090(3) 0.2536(2) 0.27823(11) 0.0255(8) Uani 1 1 d .
H33A H 0.6145 0.2165 0.2599 0.038 Uiso 1 1 calc R
H33B H 0.6849 0.2672 0.2901 0.038 Uiso 1 1 calc R
H33C H 0.5705 0.2921 0.2644 0.038 Uiso 1 1 calc R
C48 C -0.1067(4) 0.2771(3) 0.20494(14) 0.0420(11) Uani 1 1 d .
C54 C 0.1984(3) 0.0111(2) 0.19908(14) 0.0360(10) Uani 1 1 d .
C30 C 0.6112(3) 0.2724(2) 0.38151(11) 0.0277(9) Uani 1 1 d .
H30A H 0.5973 0.3070 0.4003 0.041 Uiso 1 1 calc R
H30B H 0.6892 0.2761 0.3764 0.041 Uiso 1 1 calc R
H30C H 0.5991 0.2275 0.3920 0.041 Uiso 1 1 calc R
C46 C 0.0564(3) 0.3491(2) 0.23936(12) 0.0324(9) Uani 1 1 d .
H46 H 0.0005 0.3798 0.2452 0.039 Uiso 1 1 calc R
C22 C 0.1302(3) 0.1209(2) 0.40988(12) 0.0334(9) Uani 1 1 d .
H22 H 0.0837 0.0826 0.4034 0.040 Uiso 1 1 calc R
C31 C 0.5285(3) 0.35750(19) 0.32959(12) 0.0267(8) Uani 1 1 d .
H31A H 0.4785 0.3620 0.3048 0.040 Uiso 1 1 calc R
H31B H 0.6052 0.3710 0.3263 0.040 Uiso 1 1 calc R
H31C H 0.5014 0.3866 0.3490 0.040 Uiso 1 1 calc R
F6 F 0.7331(2) 0.18914(16) 0.48288(12) 0.0739(11) Uani 1 1 d .
C14 C 0.5074(3) 0.31456(19) 0.55299(10) 0.0219(8) Uani 1 1 d .
H14 H 0.4840 0.3522 0.5369 0.026 Uiso 1 1 calc R
F27 F -0.1692(2) 0.33469(18) 0.20344(12) 0.0822(11) Uani 1 1 d .
C27 C 0.3547(3) 0.46469(19) 0.42052(11) 0.0248(8) Uani 1 1 d .
H27 H 0.3614 0.5105 0.4131 0.030 Uiso 1 1 calc R
C53 C 0.5415(4) 0.4332(2) 0.20171(13) 0.0353(10) Uani 1 1 d .
C45 C 0.1702(3) 0.3618(2) 0.25351(11) 0.0274(9) Uani 1 1 d .
F7 F 0.3511(2) 0.01614(14) 0.41757(9) 0.0559(7) Uani 1 1 d .
C52 C 0.4267(3) 0.39762(19) 0.18759(11) 0.0271(8) Uani 1 1 d .
C10 C 0.5787(3) 0.2018(2) 0.60054(12) 0.0294(9) Uani 1 1 d .
H10 H 0.6025 0.1644 0.6168 0.035 Uiso 1 1 calc R
C49 C 0.1305(4) 0.4534(2) 0.13567(13) 0.0405(11) Uani 1 1 d .
F17 F 0.0962(3) 0.50126(17) 0.42876(10) 0.0717(10) Uani 1 1 d .
F34 F 0.5820(3) 0.41692(16) 0.23780(9) 0.0771(11) Uani 1 1 d .
C4 C 0.1548(3) 0.4344(2) 0.55056(14) 0.0375(11) Uani 1 1 d .
H4A H 0.2074 0.4381 0.5748 0.056 Uiso 1 1 calc R
H4B H 0.0830 0.4558 0.5537 0.056 Uiso 1 1 calc R
H4C H 0.1869 0.4571 0.5297 0.056 Uiso 1 1 calc R
F11 F -0.1105(2) 0.14535(19) 0.40314(13) 0.0922(14) Uani 1 1 d .
C11 C 0.7980(4) 0.1467(2) 0.59515(15) 0.0431(11) Uani 1 1 d .
H11A H 0.7400 0.1146 0.5839 0.065 Uiso 1 1 calc R
H11B H 0.8034 0.1462 0.6234 0.065 Uiso 1 1 calc R
H11C H 0.8709 0.1339 0.5878 0.065 Uiso 1 1 calc R
C18 C 0.5366(3) 0.1628(2) 0.48171(11) 0.0273(8) Uani 1 1 d .
F25 F -0.1434(3) 0.2366(2) 0.23053(11) 0.0924(14) Uani 1 1 d .
C44 C 0.2018(4) 0.4253(2) 0.27925(12) 0.0343(10) Uani 1 1 d .
C51 C 0.3363(4) 0.4364(2) 0.16862(12) 0.0326(9) Uani 1 1 d .
H51 H 0.3480 0.4829 0.1638 0.039 Uiso 1 1 calc R
F18 F 0.0652(2) 0.44491(16) 0.37460(12) 0.0837(12) Uani 1 1 d .
C5 C 0.0487(3) 0.3501(2) 0.50241(11) 0.0332(10) Uani 1 1 d .
H5A H 0.0720 0.3784 0.4819 0.050 Uiso 1 1 calc R
H5B H -0.0264 0.3641 0.5073 0.050 Uiso 1 1 calc R
H5C H 0.0465 0.3027 0.4943 0.050 Uiso 1 1 calc R
C40 C -0.0076(3) 0.1753(2) 0.30585(11) 0.0238(8) Uani 1 1 d .
C50 C 0.2270(4) 0.4071(2) 0.15647(12) 0.0314(9) Uani 1 1 d .
F10 F -0.0461(3) 0.1373(2) 0.46497(13) 0.1058(16) Uani 1 1 d .
C25 C 0.1439(3) 0.4783(2) 0.39793(14) 0.0369(10) Uani 1 1 d .
C37 C 0.2232(3) 0.21555(18) 0.31575(10) 0.0181(7) Uani 1 1 d .
C15 C 0.2999(4) 0.0926(2) 0.53632(13) 0.0388(10) Uani 1 1 d .
C24 C 0.2903(4) 0.0520(2) 0.38805(13) 0.0363(10) Uani 1 1 d .
C20 C -0.0423(4) 0.1741(2) 0.43294(15) 0.0426(11) Uani 1 1 d .
C41 C -0.1591(3) 0.0999(2) 0.27976(13) 0.0365(10) Uani 1 1 d .
H41A H -0.1372 0.1038 0.2539 0.055 Uiso 1 1 calc R
H41B H -0.2414 0.0962 0.2774 0.055 Uiso 1 1 calc R
H41C H -0.1242 0.0595 0.2927 0.055 Uiso 1 1 calc R
C34 C 0.5838(3) 0.15890(19) 0.32628(11) 0.0255(8) Uani 1 1 d .
H34A H 0.5424 0.1456 0.3473 0.038 Uiso 1 1 calc R
H34B H 0.6646 0.1615 0.3362 0.038 Uiso 1 1 calc R
H34C H 0.5712 0.1254 0.3054 0.038 Uiso 1 1 calc R
O1 O 0.2567(2) 0.27214(16) 0.62822(8) 0.0356(7) Uani 1 1 d .
N1 N 0.2325(2) 0.29650(17) 0.59307(8) 0.0237(7) Uani 1 1 d .
C3 C 0.1113(3) 0.3130(2) 0.57541(11) 0.0234(8) Uani 1 1 d .
C1 C 0.0474(3) 0.3484(2) 0.60533(11) 0.0360(10) Uani 1 1 d .
H1A H 0.0928 0.3862 0.6173 0.054 Uiso 1 1 calc R
H1B H 0.0343 0.3160 0.6254 0.054 Uiso 1 1 calc R
H1C H -0.0251 0.3655 0.5922 0.054 Uiso 1 1 calc R
C2 C 0.0540(3) 0.2438(2) 0.56248(13) 0.0321(10) Uani 1 1 d .
H2A H -0.0260 0.2512 0.5527 0.048 Uiso 1 1 calc R
H2B H 0.0611 0.2129 0.5847 0.048 Uiso 1 1 calc R
H2C H 0.0912 0.2239 0.5419 0.048 Uiso 1 1 calc R

loop_
_atom_site_aniso_label
_atom_site_aniso_U_11
_atom_site_aniso_U_22
_atom_site_aniso_U_33
_atom_site_aniso_U_23
_atom_site_aniso_U_13
_atom_site_aniso_U_12
Sm1 0.01755(10) 0.01680(11) 0.01553(11) -0.00122(7) 0.00398(8) -0.00069(7)
Sm2 0.02030(11) 0.02039(11) 0.01587(11) -0.00188(7) 0.00257(8) -0.00087(7)
Br2 0.01783(18) 0.0432(3) 0.0522(3) -0.0208(2) 0.00592(18) 0.00186(17)
Br1 0.01930(18) 0.0337(2) 0.0508(3) 0.01048(19) 0.01000(18) -0.00146(16)
O11 0.0230(12) 0.0247(14) 0.0155(13) -0.0046(10) 0.0020(10) -0.0008(10)
O4 0.0283(13) 0.0222(14) 0.0214(14) 0.0033(11) 0.0050(11) -0.0004(11)
O15 0.0257(13) 0.0244(14) 0.0233(14) -0.0011(11) 0.0051(11) 0.0047(11)
O8 0.0232(13) 0.0258(14) 0.0309(16) -0.0028(11) 0.0062(12) -0.0042(11)
O6 0.0228(12) 0.0192(13) 0.0175(13) -0.0016(10) 0.0033(10) -0.0008(10)
O14 0.0223(12) 0.0262(14) 0.0218(14) -0.0051(11) 0.0038(11) -0.0011(11)
O7 0.0300(13) 0.0221(14) 0.0263(15) -0.0057(11) 0.0072(12) -0.0040(11)
O5 0.0227(13) 0.0229(14) 0.0258(14) -0.0008(11) 0.0038(11) 0.0024(11)
O17 0.0301(14) 0.0270(15) 0.0289(15) 0.0031(12) 0.0011(12) 0.0017(12)
O2 0.0236(12) 0.0245(13) 0.0150(13) -0.0008(10) 0.0071(11) 0.0017(10)
O9 0.0213(12) 0.0199(13) 0.0201(13) 0.0029(10) 0.0054(10) 0.0017(10)
N2 0.0196(14) 0.0225(16) 0.0153(15) -0.0026(12) 0.0059(12) -0.0013(12)
O10 0.0213(12) 0.0244(13) 0.0138(12) -0.0026(10) 0.0060(10) -0.0008(10)
O13 0.0228(12) 0.0265(14) 0.0230(14) -0.0054(11) 0.0023(11) -0.0013(11)
O3 0.0227(13) 0.0333(16) 0.0461(18) 0.0129(14) 0.0057(13) 0.0066(12)
F13 0.0431(14) 0.0687(19) 0.0364(15) -0.0188(13) 0.0041(12) -0.0247(14)
N3 0.0193(14) 0.0171(14) 0.0115(15) -0.0017(11) 0.0023(12) -0.0020(11)
F28 0.0495(14) 0.0323(13) 0.0269(13) -0.0042(10) 0.0047(11) -0.0014(11)
F16 0.0424(14) 0.0367(14) 0.0595(17) 0.0237(13) 0.0069(13) 0.0114(12)
N4 0.0184(14) 0.0198(15) 0.0120(15) -0.0020(11) 0.0017(12) 0.0015(12)
O18 0.0255(13) 0.0254(14) 0.0258(14) -0.0017(11) 0.0040(11) -0.0007(11)
O12 0.0166(12) 0.0436(17) 0.0307(16) -0.0125(13) 0.0015(12) -0.0074(12)
C39 0.0171(17) 0.032(2) 0.021(2) -0.0012(16) 0.0043(16) 0.0045(15)
C21 0.0235(19) 0.035(2) 0.030(2) -0.0018(18) 0.0003(17) -0.0067(17)
C36 0.0180(17) 0.0232(18) 0.0132(18) 0.0023(14) 0.0017(14) -0.0003(14)
C35 0.0151(16) 0.0183(18) 0.0193(19) -0.0007(14) 0.0009(15) -0.0013(13)
F19 0.0381(13) 0.0332(14) 0.0614(17) -0.0043(12) 0.0183(13) 0.0119(11)
F12 0.0269(13) 0.0518(17) 0.078(2) -0.0128(15) 0.0110(14) -0.0029(12)
F4 0.0555(16) 0.0589(18) 0.0591(19) 0.0182(15) 0.0135(15) 0.0331(15)
C13 0.0214(17) 0.0231(19) 0.024(2) -0.0001(15) 0.0061(16) -0.0039(15)
F14 0.0330(13) 0.0358(14) 0.089(2) -0.0206(14) 0.0276(14) -0.0112(11)
C23 0.037(2) 0.021(2) 0.022(2) -0.0015(15) 0.0023(17) -0.0041(17)
F24 0.0352(14) 0.0476(17) 0.098(2) 0.0077(16) -0.0123(15) -0.0167(13)
C29 0.0262(18) 0.0198(19) 0.028(2) 0.0000(16) 0.0047(16) -0.0041(15)
F15 0.0397(14) 0.0374(15) 0.087(2) 0.0305(15) -0.0093(14) -0.0174(12)
F1 0.0544(16) 0.0400(15) 0.0465(16) 0.0089(12) 0.0255(14) -0.0037(13)
F21 0.0433(14) 0.0568(17) 0.0485(16) 0.0209(13) 0.0274(13) 0.0221(13)
C32 0.0182(16) 0.0230(18) 0.0125(18) -0.0009(14) 0.0047(14) -0.0033(14)
F8 0.0540(15) 0.0309(14) 0.0656(19) -0.0234(13) 0.0032(14) -0.0089(12)
C9 0.0242(19) 0.034(2) 0.024(2) 0.0023(16) 0.0076(17) -0.0027(16)
C38 0.0201(18) 0.0233(19) 0.020(2) -0.0009(14) -0.0019(16) -0.0008(15)
F5 0.0679(19) 0.065(2) 0.0471(17) 0.0048(14) 0.0263(15) 0.0369(16)
F3 0.079(2) 0.0563(19) 0.063(2) 0.0114(15) 0.0010(17) -0.0423(17)
F33 0.078(2) 0.0418(18) 0.131(3) 0.040(2) -0.033(2) -0.0033(17)
F32 0.0488(15) 0.0580(18) 0.0393(15) -0.0003(13) -0.0074(13) 0.0178(14)
F29 0.087(2) 0.0285(13) 0.0427(16) -0.0041(12) 0.0212(15) -0.0140(14)
C6 0.0199(17) 0.0223(19) 0.0217(19) 0.0010(15) 0.0077(15) 0.0017(15)
C7 0.0196(17) 0.028(2) 0.0124(18) -0.0030(14) 0.0039(14) -0.0037(15)
F35 0.0505(15) 0.0240(13) 0.083(2) -0.0002(13) 0.0083(15) -0.0072(12)
F36 0.0387(15) 0.064(2) 0.107(3) -0.0375(19) 0.0303(17) -0.0124(14)
F9 0.0732(19) 0.0344(15) 0.069(2) -0.0217(13) 0.0401(17) -0.0043(14)
F30 0.0656(18) 0.0460(16) 0.0526(17) -0.0165(13) 0.0051(14) 0.0273(15)
F31 0.0671(19) 0.084(2) 0.0580(19) -0.0012(17) 0.0129(17) 0.0444(18)
F22 0.0598(18) 0.0259(14) 0.131(3) -0.0235(16) 0.047(2) -0.0104(13)
F20 0.0236(12) 0.075(2) 0.0496(17) -0.0176(14) -0.0080(11) 0.0100(13)
C26 0.0249(18) 0.027(2) 0.0167(19) -0.0003(15) 0.0049(15) 0.0066(15)
C8 0.0225(18) 0.030(2) 0.0120(18) -0.0025(15) 0.0025(15) -0.0002(15)
C28 0.0242(18) 0.0218(19) 0.0168(18) -0.0027(14) 0.0065(15) -0.0030(15)
C42 0.0237(18) 0.027(2) 0.026(2) -0.0064(16) 0.0033(16) -0.0053(16)
F23 0.074(2) 0.0508(18) 0.0577(19) 0.0055(14) 0.0236(16) -0.0159(15)
F2 0.073(2) 0.0463(17) 0.079(2) 0.0383(16) 0.0296(18) 0.0167(15)
C16 0.038(2) 0.0177(18) 0.022(2) 0.0018(15) 0.0031(17) -0.0022(16)
O16 0.0237(14) 0.0296(15) 0.0322(16) -0.0024(12) 0.0078(13) 0.0018(11)
C58 0.0269(19) 0.031(2) 0.027(2) 0.0003(17) 0.0031(17) 0.0083(17)
C17 0.038(2) 0.0200(19) 0.031(2) 0.0042(16) 0.0057(18) 0.0060(17)
C55 0.0293(19) 0.0204(19) 0.023(2) -0.0030(15) -0.0020(16) 0.0013(15)
C47 0.0259(19) 0.037(2) 0.025(2) 0.0096(18) 0.0053(17) 0.0024(18)
C43 0.0233(17) 0.027(2) 0.0175(19) -0.0015(15) 0.0061(15) -0.0014(15)
C19 0.036(2) 0.034(2) 0.047(3) 0.004(2) 0.007(2) 0.011(2)
F26 0.0346(16) 0.105(3) 0.060(2) -0.0202(18) -0.0062(15) 0.0082(16)
C12 0.0182(18) 0.031(2) 0.031(2) -0.0010(17) 0.0026(17) 0.0017(15)
C56 0.0290(19) 0.023(2) 0.033(2) -0.0056(16) 0.0040(17) 0.0040(16)
C57 0.0240(18) 0.029(2) 0.0154(18) -0.0030(15) 0.0003(15) 0.0063(16)
C33 0.0210(18) 0.036(2) 0.021(2) -0.0030(16) 0.0066(17) -0.0056(16)
C48 0.028(2) 0.056(3) 0.040(3) 0.001(2) -0.001(2) 0.009(2)
C54 0.027(2) 0.028(2) 0.054(3) -0.002(2) 0.009(2) -0.0013(17)
C30 0.0216(18) 0.041(2) 0.020(2) -0.0057(17) 0.0000(16) -0.0005(16)
C46 0.030(2) 0.033(2) 0.037(2) 0.0014(18) 0.0128(19) 0.0123(18)
C22 0.033(2) 0.028(2) 0.041(2) -0.0049(18) 0.0105(19) -0.0135(18)
C31 0.0268(18) 0.024(2) 0.031(2) -0.0028(16) 0.0108(17) -0.0068(16)
F6 0.0297(14) 0.0506(19) 0.144(3) -0.015(2) 0.0229(18) 0.0075(13)
C14 0.0225(17) 0.0221(18) 0.021(2) -0.0006(15) 0.0025(15) 0.0006(15)
F27 0.0353(15) 0.081(2) 0.126(3) -0.025(2) -0.0048(18) 0.0270(16)
C27 0.0277(19) 0.0199(19) 0.027(2) 0.0000(15) 0.0042(16) -0.0005(15)
C53 0.042(2) 0.026(2) 0.038(3) 0.0016(18) 0.007(2) -0.0020(18)
C45 0.038(2) 0.026(2) 0.019(2) 0.0032(15) 0.0070(17) 0.0088(17)
F7 0.0662(18) 0.0316(14) 0.0643(19) -0.0059(13) -0.0086(15) 0.0155(13)
C52 0.036(2) 0.024(2) 0.023(2) 0.0000(16) 0.0114(17) -0.0028(17)
C10 0.0235(19) 0.033(2) 0.031(2) 0.0100(18) 0.0047(17) 0.0052(17)
C49 0.049(3) 0.035(2) 0.038(3) 0.004(2) 0.007(2) 0.005(2)
F17 0.0661(19) 0.073(2) 0.086(2) 0.0277(18) 0.0460(19) 0.0446(18)
F34 0.095(2) 0.066(2) 0.0570(19) 0.0311(16) -0.0335(18) -0.0551(19)
C4 0.034(2) 0.022(2) 0.060(3) -0.0038(19) 0.021(2) 0.0004(17)
F11 0.0327(15) 0.090(3) 0.152(4) -0.071(3) 0.0069(19) -0.0193(16)
C11 0.032(2) 0.039(3) 0.059(3) 0.010(2) 0.008(2) 0.008(2)
C18 0.0278(19) 0.028(2) 0.025(2) -0.0063(16) 0.0017(17) 0.0038(16)
F25 0.0367(17) 0.151(4) 0.086(3) 0.060(3) -0.0024(18) -0.028(2)
C44 0.047(2) 0.030(2) 0.028(2) 0.0015(18) 0.012(2) 0.0078(19)
C51 0.043(2) 0.024(2) 0.030(2) 0.0036(17) 0.0040(19) -0.0021(18)
F18 0.0470(16) 0.0450(18) 0.139(3) 0.0235(19) -0.0513(19) 0.0001(14)
C5 0.0198(18) 0.056(3) 0.025(2) 0.0084(19) 0.0070(17) 0.0027(18)
C40 0.0176(17) 0.033(2) 0.020(2) -0.0007(16) 0.0024(15) -0.0046(16)
C50 0.038(2) 0.029(2) 0.027(2) 0.0026(17) 0.0055(18) 0.0046(18)
F10 0.0496(19) 0.122(3) 0.160(4) 0.089(3) 0.061(2) 0.029(2)
C25 0.032(2) 0.028(2) 0.050(3) 0.006(2) 0.006(2) 0.0065(18)
C37 0.0176(16) 0.0223(18) 0.0138(17) 0.0003(14) 0.0007(14) -0.0007(14)
C15 0.048(3) 0.031(2) 0.038(3) 0.0120(19) 0.006(2) -0.001(2)
C24 0.046(2) 0.025(2) 0.039(3) -0.0077(18) 0.010(2) -0.0044(19)
C20 0.031(2) 0.037(3) 0.061(3) -0.011(2) 0.012(2) -0.010(2)
C41 0.0220(19) 0.042(3) 0.044(3) -0.010(2) 0.0003(18) -0.0080(18)
C34 0.0238(18) 0.024(2) 0.028(2) -0.0001(16) 0.0007(16) 0.0045(15)
O1 0.0251(14) 0.066(2) 0.0156(15) 0.0094(13) 0.0040(12) 0.0042(14)
N1 0.0203(15) 0.0373(19) 0.0132(16) -0.0003(13) 0.0010(13) -0.0019(14)
C3 0.0178(17) 0.031(2) 0.022(2) -0.0004(16) 0.0032(15) -0.0016(15)
C1 0.0258(19) 0.061(3) 0.023(2) 0.000(2) 0.0102(18) 0.007(2)
C2 0.0191(19) 0.030(2) 0.045(3) 0.0100(18) -0.0008(19) -0.0061(16)

loop_
_atom_type_symbol
_atom_type_description
_atom_type_scat_dispersion_real
_atom_type_scat_dispersion_imag
_atom_type_scat_source
C C 0.0033 0.0016 'International Tables Vol C Tables 4.2.6.8 and 6.1.1.4'
H H 0.0000 0.0000 'International Tables Vol C Tables 4.2.6.8 and 6.1.1.4'
Br Br -0.2901 2.4595 'International Tables Vol C Tables 4.2.6.8 and 6.1.1.4'
F F 0.0171 0.0103 'International Tables Vol C Tables 4.2.6.8 and 6.1.1.4'
N N 0.0061 0.0033 'International Tables Vol C Tables 4.2.6.8 and 6.1.1.4'
O O 0.0106 0.0060 'International Tables Vol C Tables 4.2.6.8 and 6.1.1.4'
Sm Sm -0.1638 3.4418 'International Tables Vol C Tables 4.2.6.8 and 6.1.1.4'

loop_
_geom_angle_atom_site_label_1
_geom_angle_atom_site_label_2
_geom_angle_atom_site_label_3
_geom_angle
_geom_angle_site_symmetry_1
_geom_angle_site_symmetry_3
O5 Sm1 O8 135.02(9) . .
O5 Sm1 O9 149.03(8) . .
O8 Sm1 O9 75.43(9) . .
O5 Sm1 O7 73.32(9) . .
O8 Sm1 O7 71.89(9) . .
O9 Sm1 O7 122.77(9) . .
O5 Sm1 O10 92.74(8) . .
O8 Sm1 O10 102.58(9) . .
O9 Sm1 O10 71.09(8) . .
O7 Sm1 O10 71.95(8) . .
O5 Sm1 O4 72.02(8) . .
O8 Sm1 O4 73.29(9) . .
O9 Sm1 O4 133.97(8) . .
O7 Sm1 O4 77.41(8) . .
O10 Sm1 O4 148.66(8) . .
O5 Sm1 O6 77.49(8) . .
O8 Sm1 O6 147.31(8) . .
O9 Sm1 O6 72.81(8) . .
O7 Sm1 O6 133.54(8) . .
O10 Sm1 O6 74.24(8) . .
O4 Sm1 O6 125.93(8) . .
O5 Sm1 O2 106.40(8) . .
O8 Sm1 O2 90.64(8) . .
O9 Sm1 O2 73.16(8) . .
O7 Sm1 O2 150.07(8) . .
O10 Sm1 O2 137.01(8) . .
O4 Sm1 O2 74.30(8) . .
O6 Sm1 O2 73.00(8) . .
O1 Sm2 O13 81.77(10) 4_565 .
O1 Sm2 O18 94.37(9) 4_565 .
O13 Sm2 O18 151.43(8) . .
O1 Sm2 O15 144.41(10) 4_565 .
O13 Sm2 O15 123.01(8) . .
O18 Sm2 O15 75.15(8) . .
O1 Sm2 O16 95.44(9) 4_565 .
O13 Sm2 O16 73.37(9) . .
O18 Sm2 O16 135.17(9) . .
O15 Sm2 O16 71.64(9) . .
O1 Sm2 O14 73.22(9) 4_565 .
O13 Sm2 O14 72.52(8) . .
O18 Sm2 O14 79.25(8) . .
O15 Sm2 O14 134.95(8) . .
O16 Sm2 O14 145.22(9) . .
O1 Sm2 O17 68.82(10) 4_565 .
O13 Sm2 O17 131.08(9) . .
O18 Sm2 O17 71.57(9) . .
O15 Sm2 O17 75.61(9) . .
O16 Sm2 O17 71.63(9) . .
O14 Sm2 O17 129.28(8) . .
O1 Sm2 O11 140.68(9) 4_565 .
O13 Sm2 O11 73.17(8) . .
O18 Sm2 O11 93.63(8) . .
O15 Sm2 O11 74.68(8) . .
O16 Sm2 O11 105.48(9) . .
O14 Sm2 O11 70.62(8) . .
O17 Sm2 O11 149.37(8) . .
N4 O11 Sm2 132.9(2) . .
C16 O4 Sm1 132.1(2) . .
C45 O15 Sm2 131.1(2) . .
C21 O8 Sm1 134.7(2) . .
C28 O6 Sm1 132.9(2) . .
C57 O14 Sm2 133.5(2) . .
C23 O7 Sm1 134.3(2) . .
C18 O5 Sm1 133.3(2) . .
C50 O17 Sm2 134.5(3) . .
N2 O2 Sm1 135.8(2) . .
C26 O9 Sm1 134.6(2) . .
O2 N2 C7 125.9(3) . .
O2 N2 C6 120.2(3) . .
C7 N2 C6 113.4(3) . .
N3 O10 Sm1 145.1(2) . .
C55 O13 Sm2 135.5(2) . .
C12 O3 C11 117.0(3) . .
O10 N3 C36 125.0(3) . .
O10 N3 C32 121.0(3) . .
C36 N3 C32 113.0(3) . .
O11 N4 C36 125.3(3) . .
O11 N4 C35 122.0(3) . .
C36 N4 C35 112.5(3) . .
C52 O18 Sm2 134.8(2) . .
C40 O12 C41 116.6(3) . .
C38 C39 C40 121.0(3) . .
C38 C39 Br2 118.6(3) . .
C40 C39 Br2 120.4(3) . .
O8 C21 C22 127.5(4) . .
O8 C21 C20 115.3(4) . .
C22 C21 C20 117.1(4) . .
N3 C36 N4 107.0(3) . .
N3 C36 C37 127.6(3) . .
N4 C36 C37 125.4(3) . .
N4 C35 C33 110.0(3) . .
N4 C35 C34 106.4(3) . .
C33 C35 C34 110.7(3) . .
N4 C35 C32 99.8(3) . .
C33 C35 C32 115.7(3) . .
C34 C35 C32 113.3(3) . .
C14 C13 C12 121.4(3) . .
C14 C13 Br1 119.1(3) . .
C12 C13 Br1 119.6(3) . .
O7 C23 C22 127.9(4) . .
O7 C23 C24 113.6(3) . .
C22 C23 C24 118.4(4) . .
F13 C29 F14 106.7(3) . .
F13 C29 F15 107.3(3) . .
F14 C29 F15 106.4(3) . .
F13 C29 C28 112.3(3) . .
F14 C29 C28 111.0(3) . .
F15 C29 C28 112.9(3) . .
N3 C32 C31 106.2(3) . .
N3 C32 C30 109.1(3) . .
C31 C32 C30 111.6(3) . .
N3 C32 C35 100.0(3) . .
C31 C32 C35 114.0(3) . .
C30 C32 C35 114.9(3) . .
C10 C9 C8 120.8(3) . .
C37 C38 C39 119.5(3) . .
N2 C6 C5 110.2(3) . .
N2 C6 C4 105.8(3) . .
C5 C6 C4 111.3(3) . .
N2 C6 C3 99.1(3) . .
C5 C6 C3 115.4(3) . .
C4 C6 C3 113.9(3) . .
N2 C7 N1 106.5(3) . .
N2 C7 C8 126.5(3) . .
N1 C7 C8 126.9(3) . .
O9 C26 C27 128.5(3) . .
O9 C26 C25 114.5(3) . .
C27 C26 C25 117.0(3) . .
C9 C8 C14 118.9(3) . .
C9 C8 C7 121.4(3) . .
C14 C8 C7 119.7(3) . .
O6 C28 C27 128.8(3) . .
O6 C28 C29 113.4(3) . .
C27 C28 C29 117.7(3) . .
C43 C42 C40 120.2(3) . .
O4 C16 C17 128.0(3) . .
O4 C16 C15 113.7(3) . .
C17 C16 C15 118.4(3) . .
C47 O16 Sm2 132.2(3) . .
F20 C58 F21 108.4(3) . .
F20 C58 F19 107.0(3) . .
F21 C58 F19 106.5(3) . .
F20 C58 C57 110.6(3) . .
F21 C58 C57 111.3(3) . .
F19 C58 C57 112.8(3) . .
C18 C17 C16 121.2(4) . .
O13 C55 C56 127.6(4) . .
O13 C55 C54 113.4(3) . .
C56 C55 C54 119.0(3) . .
O16 C47 C46 128.2(4) . .
O16 C47 C48 113.8(4) . .
C46 C47 C48 118.0(4) . .
C42 C43 C37 120.7(3) . .
F6 C19 F4 108.0(4) . .
F6 C19 F5 107.3(4) . .
F4 C19 F5 106.0(4) . .
F6 C19 C18 111.4(3) . .
F4 C19 C18 114.0(3) . .
F5 C19 C18 109.7(4) . .
O3 C12 C10 124.5(4) . .
O3 C12 C13 117.0(3) . .
C10 C12 C13 118.5(3) . .
C57 C56 C55 122.4(4) . .
O14 C57 C56 128.5(3) . .
O14 C57 C58 112.2(3) . .
C56 C57 C58 119.3(3) . .
F25 C48 F26 108.5(5) . .
F25 C48 F27 107.2(4) . .
F26 C48 F27 105.4(4) . .
F25 C48 C47 110.6(4) . .
F26 C48 C47 112.5(4) . .
F27 C48 C47 112.3(4) . .
F22 C54 F24 109.3(4) . .
F22 C54 F23 106.3(4) . .
F24 C54 F23 104.4(3) . .
F22 C54 C55 114.8(3) . .
F24 C54 C55 111.5(4) . .
F23 C54 C55 109.8(3) . .
C45 C46 C47 121.2(4) . .
C23 C22 C21 121.7(4) . .
C13 C14 C8 119.9(3) . .
C28 C27 C26 121.7(3) . .
F34 C53 F36 109.2(4) . .
F34 C53 F35 106.3(4) . .
F36 C53 F35 105.2(3) . .
F34 C53 C52 111.9(3) . .
F36 C53 C52 111.2(3) . .
F35 C53 C52 112.7(4) . .
O15 C45 C46 128.2(4) . .
O15 C45 C44 112.6(3) . .
C46 C45 C44 119.2(3) . .
O18 C52 C51 127.9(4) . .
O18 C52 C53 113.2(4) . .
C51 C52 C53 118.9(3) . .
C9 C10 C12 120.5(4) . .
F33 C49 F32 108.7(4) . .
F33 C49 F31 106.9(4) . .
F32 C49 F31 105.6(4) . .
F33 C49 C50 113.4(4) . .
F32 C49 C50 112.1(4) . .
F31 C49 C50 109.8(4) . .
O5 C18 C17 128.4(3) . .
O5 C18 C19 114.1(3) . .
C17 C18 C19 117.5(3) . .
F30 C44 F28 107.7(3) . .
F30 C44 F29 106.5(3) . .
F28 C44 F29 106.9(4) . .
F30 C44 C45 113.9(4) . .
F28 C44 C45 111.3(3) . .
F29 C44 C45 110.2(3) . .
C52 C51 C50 121.5(4) . .
O12 C40 C42 124.4(3) . .
O12 C40 C39 116.9(3) . .
C42 C40 C39 118.7(3) . .
O17 C50 C51 127.4(4) . .
O17 C50 C49 114.0(4) . .
C51 C50 C49 118.6(4) . .
F18 C25 F16 107.7(4) . .
F18 C25 F17 107.8(4) . .
F16 C25 F17 105.8(3) . .
F18 C25 C26 112.4(4) . .
F16 C25 C26 114.4(3) . .
F17 C25 C26 108.3(3) . .
C38 C37 C43 119.7(3) . .
C38 C37 C36 121.7(3) . .
C43 C37 C36 118.6(3) . .
F3 C15 F2 108.0(4) . .
F3 C15 F1 107.8(4) . .
F2 C15 F1 106.3(4) . .
F3 C15 C16 109.9(4) . .
F2 C15 C16 113.5(4) . .
F1 C15 C16 111.1(3) . .
F9 C24 F8 107.3(3) . .
F9 C24 F7 107.0(4) . .
F8 C24 F7 106.4(3) . .
F9 C24 C23 111.5(3) . .
F8 C24 C23 114.2(4) . .
F7 C24 C23 110.1(3) . .
F10 C20 F12 107.7(4) . .
F10 C20 F11 108.9(4) . .
F12 C20 F11 105.6(4) . .
F10 C20 C21 109.2(4) . .
F12 C20 C21 112.9(4) . .
F11 C20 C21 112.3(4) . .
N1 O1 Sm2 166.4(3) . 4_566
O1 N1 C7 124.8(3) . .
O1 N1 C3 121.5(3) . .
C7 N1 C3 113.1(3) . .
N1 C3 C1 111.1(3) . .
N1 C3 C2 106.2(3) . .
C1 C3 C2 110.5(3) . .
N1 C3 C6 99.8(3) . .
C1 C3 C6 115.3(3) . .
C2 C3 C6 113.1(3) . .

loop_
_geom_bond_atom_site_label_1
_geom_bond_atom_site_label_2
_geom_bond_distance
_geom_bond_site_symmetry_2
Sm1 O5 2.370(2) .
Sm1 O8 2.376(3) .
Sm1 O9 2.390(2) .
Sm1 O7 2.395(2) .
Sm1 O10 2.395(2) .
Sm1 O4 2.410(2) .
Sm1 O6 2.410(2) .
Sm1 O2 2.412(2) .
Sm2 O1 2.358(3) 4_565
Sm2 O13 2.364(3) .
Sm2 O18 2.367(2) .
Sm2 O15 2.387(2) .
Sm2 O16 2.394(3) .
Sm2 O14 2.409(2) .
Sm2 O17 2.433(3) .
Sm2 O11 2.442(2) .
Br2 C39 1.885(4) .
Br1 C13 1.888(3) .
O11 N4 1.285(4) .
O4 C16 1.252(4) .
O15 C45 1.273(4) .
O8 C21 1.260(5) .
O6 C28 1.264(4) .
O14 C57 1.260(4) .
O7 C23 1.255(4) .
O5 C18 1.240(5) .
O17 C50 1.256(5) .
O2 N2 1.300(3) .
O9 C26 1.241(4) .
N2 C7 1.334(5) .
N2 C6 1.507(4) .
O10 N3 1.284(3) .
O13 C55 1.257(4) .
O3 C12 1.351(4) .
O3 C11 1.441(5) .
F13 C29 1.309(4) .
N3 C36 1.348(5) .
N3 C32 1.511(4) .
F28 C44 1.338(5) .
F16 C25 1.329(5) .
N4 C36 1.355(4) .
N4 C35 1.505(4) .
O18 C52 1.282(4) .
O12 C40 1.357(4) .
O12 C41 1.429(5) .
C39 C38 1.391(5) .
C39 C40 1.399(5) .
C21 C22 1.390(6) .
C21 C20 1.541(5) .
C36 C37 1.460(5) .
C35 C33 1.518(5) .
C35 C34 1.532(5) .
C35 C32 1.554(5) .
F19 C58 1.330(5) .
F12 C20 1.315(5) .
F4 C19 1.335(5) .
C13 C14 1.374(5) .
C13 C12 1.397(5) .
F14 C29 1.328(4) .
C23 C22 1.387(5) .
C23 C24 1.530(5) .
F24 C54 1.317(5) .
C29 F15 1.337(4) .
C29 C28 1.543(5) .
F1 C15 1.334(5) .
F21 C58 1.329(4) .
C32 C31 1.517(5) .
C32 C30 1.518(5) .
F8 C24 1.329(5) .
C9 C10 1.385(5) .
C9 C8 1.390(5) .
C38 C37 1.382(5) .
F5 C19 1.338(5) .
F3 C15 1.319(5) .
F33 C49 1.310(5) .
F32 C49 1.315(5) .
F29 C44 1.348(5) .
C6 C5 1.520(5) .
C6 C4 1.526(5) .
C6 C3 1.551(5) .
C7 N1 1.349(4) .
C7 C8 1.459(5) .
F35 C53 1.342(5) .
F36 C53 1.329(5) .
F9 C24 1.325(5) .
F30 C44 1.330(5) .
F31 C49 1.339(5) .
F22 C54 1.309(5) .
F20 C58 1.324(5) .
C26 C27 1.400(5) .
C26 C25 1.526(5) .
C8 C14 1.404(5) .
C28 C27 1.383(5) .
C42 C43 1.379(5) .
C42 C40 1.391(5) .
F23 C54 1.343(5) .
F2 C15 1.326(5) .
C16 C17 1.396(5) .
C16 C15 1.538(5) .
O16 C47 1.247(5) .
C58 C57 1.545(5) .
C17 C18 1.393(5) .
C55 C56 1.388(5) .
C55 C54 1.530(5) .
C47 C46 1.392(6) .
C47 C48 1.542(6) .
C43 C37 1.393(5) .
C19 F6 1.315(5) .
C19 C18 1.536(5) .
F26 C48 1.305(5) .
C12 C10 1.391(5) .
C56 C57 1.372(5) .
C48 F25 1.295(6) .
C48 F27 1.334(5) .
C46 C45 1.373(6) .
C53 F34 1.294(5) .
C53 C52 1.528(6) .
C45 C44 1.527(6) .
F7 C24 1.341(5) .
C52 C51 1.380(6) .
C49 C50 1.534(6) .
F17 C25 1.340(5) .
F11 C20 1.322(6) .
C51 C50 1.409(6) .
F18 C25 1.300(5) .
F10 C20 1.312(6) .
O1 N1 1.283(4) .
O1 Sm2 2.358(3) 4_566
N1 C3 1.496(4) .
C3 C1 1.519(5) .
C3 C2 1.536(5) .
